data_7120923
loop_
_publ_author_name
'Sharma, Vivekanand'
'De, Dinesh'
'Saha, Ranajit'
'Das, Ranjita'
'Chattaraj, Pratim K.'
'Bharadwaj, Parimal K.'

_publ_section_title
;
 A Cu(II)-MOF Capable of Fixing CO2 From Air and Showing High Capacity H2
 and CO2 Adsorption
;
_journal_name_full 'Chemical Communications'
_journal_paper_doi 10.1039/C7CC08315G
_journal_year 2017
_chemical_formula_moiety '0.25(C264 H132 Cu24 N12 O120)'
_chemical_formula_sum 'C66 H33 Cu6 N3 O30'
_chemical_formula_weight 1729.19
_space_group_crystal_system orthorhombic
_space_group_IT_number 36
_space_group_name_Hall 'C 2c -2'
_space_group_name_H-M_alt 'C m c 21'
_symmetry_space_group_name_Hall 'C 2c -2'
_symmetry_space_group_name_H-M 'C m c 21'
_atom_sites_solution_hydrogens mixed
_audit_creation_date 2017-06-10
_audit_creation_method
;
Olex2 1.2
(compiled 2017.03.28 svn.r3405 for OlexSys, GUI svn.r5335)
;
_audit_update_record
;
2017-06-11 deposited with the CCDC.
2017-11-27 downloaded from the CCDC.
;
_cell_angle_alpha 90
_cell_angle_beta 90
_cell_angle_gamma 90
_cell_formula_units_Z 4
_cell_length_a 24.8326(16)
_cell_length_b 33.3574(16)
_cell_length_c 18.3852(10)
_cell_measurement_reflns_used 999
_cell_measurement_temperature 100(2)
_cell_measurement_theta_max 28.425
_cell_measurement_theta_min 2.007
_cell_volume 15229.4(15)
_computing_molecular_graphics 'Olex2 (Dolomanov et al., 2009)'
_computing_publication_material 'Olex2 (Dolomanov et al., 2009)'
_computing_structure_refinement 'ShelXL (Sheldrick, 2015)'
_computing_structure_solution 'SHELXT 2014/5 (Sheldrick, 2014)'
_diffrn_ambient_temperature 100(2)
_diffrn_measured_fraction_theta_full 0.999
_diffrn_measured_fraction_theta_max 0.996
_diffrn_measurement_device_type 'Bruker APEX-II CCD'
_diffrn_measurement_method '\f and \w scans'
_diffrn_radiation_type MoK\a
_diffrn_radiation_wavelength 0.71073
_diffrn_reflns_av_R_equivalents 0.0846
_diffrn_reflns_av_unetI/netI 0.0913
_diffrn_reflns_Laue_measured_fraction_full 0.999
_diffrn_reflns_Laue_measured_fraction_max 0.996
_diffrn_reflns_limit_h_max 33
_diffrn_reflns_limit_h_min -33
_diffrn_reflns_limit_k_max 44
_diffrn_reflns_limit_k_min -44
_diffrn_reflns_limit_l_max 24
_diffrn_reflns_limit_l_min -24
_diffrn_reflns_number 94523
_diffrn_reflns_point_group_measured_fraction_full 0.999
_diffrn_reflns_point_group_measured_fraction_max 0.996
_diffrn_reflns_theta_full 25.242
_diffrn_reflns_theta_max 28.425
_diffrn_reflns_theta_min 2.007
_exptl_absorpt_coefficient_mu 0.864
_exptl_absorpt_correction_T_max 0.7457
_exptl_absorpt_correction_T_min 0.6472
_exptl_absorpt_correction_type empirical
_exptl_absorpt_process_details 'SADABAS 2.10 (Bruker 2003)'
_exptl_crystal_density_diffrn 0.754
_exptl_crystal_description block
_exptl_crystal_F_000 3456
_exptl_crystal_size_max 0.22
_exptl_crystal_size_mid 0.19
_exptl_crystal_size_min 0.18
_refine_diff_density_max 0.904
_refine_diff_density_min -1.509
_refine_diff_density_rms 0.081
_refine_ls_abs_structure_details
;
 Refined as an inversion twin.
;
_refine_ls_abs_structure_Flack 0.267(15)
_refine_ls_extinction_method none
_refine_ls_goodness_of_fit_ref 1.007
_refine_ls_hydrogen_treatment constr
_refine_ls_matrix_type full
_refine_ls_number_parameters 479
_refine_ls_number_reflns 19411
_refine_ls_number_restraints 454
_refine_ls_restrained_S_all 1.005
_refine_ls_R_factor_all 0.0949
_refine_ls_R_factor_gt 0.0575
_refine_ls_shift/su_max 0.457
_refine_ls_shift/su_mean 0.011
_refine_ls_structure_factor_coef Fsqd
_refine_ls_weighting_details 'w=1/[\s^2^(Fo^2^)+(0.0870P)^2^] where P=(Fo^2^+2Fc^2^)/3'
_refine_ls_weighting_scheme calc
_refine_ls_wR_factor_gt 0.1392
_refine_ls_wR_factor_ref 0.1529
_reflns_Friedel_coverage 0.941
_reflns_Friedel_fraction_full 0.999
_reflns_Friedel_fraction_max 0.996
_reflns_number_gt 13399
_reflns_number_total 19411
_reflns_threshold_expression 'I > 2\s(I)'
_cod_data_source_file c7cc08315g2.cif
_cod_data_source_block 1
_cod_database_code 7120923
_shelx_shelxl_version_number 2016/6
_shelx_space_group_comment
;
The symmetry employed for this shelxl refinement is uniquely defined
by the following loop, which should always be used as a source of
symmetry information in preference to the above space-group names.
They are only intended as comments.
;
_olex2_refinement_description
;
1. Twinned data refinement
 Scales: 0.733(16)
 0.267(16)
2. Fixed Uiso
 At 1.2 times of:
  All C(H) groups, All N(H,H) groups
3. Restrained distances
 C12-C11
 1.4 with sigma of 0.02
4. Rigid bond restraints
 All non-hydrogen atoms
 with sigma for 1-2 distances of 0.01 and sigma for 1-3 distances of 0.01
5. Uiso/Uaniso restraints and constraints
All non-hydrogen atoms have similar U: within 1.7A with sigma of 0.04 and sigma
for terminal atoms of 0.08
Uanis(N2) = Uanis(C20)
Uanis(Cu3) = Uanis(O3W)
6. Others
 Fixed Sof: H2A(0.5) H2B(0.5)
7.a Rotating group:
 N1(H1A,H1B), N2(H2A,H2B)
7.b Aromatic/amide H refined with riding coordinates:
 C13(H13), C19(H19), C21(H21), C15(H15), C32(H32), C7(H7), C5(H5), C28(H28),
 C26(H26), C17(H17), C25(H25), C30(H30), C3(H3), C34(H34)
;
_olex2_submission_special_instructions 'No special instructions were received'

loop_
_space_group_symop_operation_xyz
'x, y, z'
'-x, -y, z+1/2'
'-x, y, z'
'x, -y, z+1/2'
'x+1/2, y+1/2, z'
'-x+1/2, -y+1/2, z+1/2'
'-x+1/2, y+1/2, z'
'x+1/2, -y+1/2, z+1/2'

loop_
_atom_site_label
_atom_site_type_symbol
_atom_site_fract_x
_atom_site_fract_y
_atom_site_fract_z
_atom_site_U_iso_or_equiv
_atom_site_adp_type
_atom_site_occupancy
_atom_site_site_symmetry_order
_atom_site_calc_flag
_atom_site_refinement_flags_posn
_atom_site_refinement_flags_adp
_atom_site_refinement_flags_occupancy
C23 C 0.1991(2) 0.17667(17) 0.5038(3) 0.0283(13) Uani 1 1 d . U .
C1 C 0.2854(3) 0.31005(18) 0.4597(3) 0.0310(13) Uani 1 1 d . U .
C22 C 0.1902(2) 0.25618(16) 0.3622(3) 0.0269(12) Uani 1 1 d . U .
C14 C 0.3991(2) 0.19601(17) 0.7238(3) 0.0308(13) Uani 1 1 d . U .
C11 C 0.2923(3) 0.23440(17) 0.5946(4) 0.0321(14) Uani 1 1 d D U .
C13 C 0.3729(2) 0.20401(18) 0.6645(3) 0.0335(13) Uani 1 1 d . U .
H13 H 0.386561 0.195131 0.620238 0.040 Uiso 1 1 calc R . .
C19 C 0.4513(2) 0.13655(19) 0.6829(4) 0.0410(15) Uani 1 1 d . U .
H19 H 0.419482 0.124176 0.668238 0.049 Uiso 1 1 calc R . .
C9 C 0.4281(2) 0.40382(17) 0.1533(4) 0.0364(15) Uani 1 1 d . U .
C21 C 0.500000 0.1897(3) 0.7390(5) 0.046(2) Uani 1 2 d S TU P
H21 H 0.500000 0.212689 0.767696 0.055 Uiso 1 2 calc RS T P
C31 C 0.2240(3) -0.04046(19) 0.4812(4) 0.0417(16) Uani 1 1 d . U .
C8 C 0.4242(3) 0.39631(19) 0.3410(4) 0.0426(16) Uani 1 1 d . U .
C2 C 0.3100(3) 0.35069(17) 0.4469(4) 0.0397(14) Uani 1 1 d . U .
C18 C 0.4496(2) 0.17402(19) 0.7193(3) 0.0368(14) Uani 1 1 d . U .
C20 C 0.500000 0.1187(4) 0.6693(9) 0.090(3) Uani 1 2 d S TU P
C16 C 0.3334(2) 0.23223(16) 0.7943(3) 0.0296(12) Uani 1 1 d . U .
C4 C 0.3047(2) 0.42364(19) 0.4531(4) 0.0396(15) Uani 1 1 d . U .
C15 C 0.3809(2) 0.21165(18) 0.7889(3) 0.0349(13) Uani 1 1 d . U .
H15 H 0.401743 0.208077 0.830458 0.042 Uiso 1 1 calc R . .
C32 C 0.2799(3) -0.0402(2) 0.4831(5) 0.057(2) Uani 1 1 d . U .
H32 H 0.299607 -0.062363 0.467841 0.069 Uiso 1 1 calc R . .
C29 C 0.2220(2) 0.02842(17) 0.5226(4) 0.0382(14) Uani 1 1 d . U .
C7 C 0.3590(2) 0.35379(19) 0.4057(4) 0.0402(15) Uani 1 1 d . U .
H7 H 0.378439 0.331219 0.391787 0.048 Uiso 1 1 calc R . .
C24 C 0.1813(2) 0.13537(18) 0.5299(3) 0.0374(14) Uani 1 1 d . U .
C5 C 0.3519(3) 0.42509(18) 0.4147(3) 0.0393(15) Uani 1 1 d . U .
H5 H 0.368238 0.449771 0.406404 0.047 Uiso 1 1 calc R . .
C28 C 0.2083(2) 0.10151(17) 0.5087(3) 0.0330(14) Uani 1 1 d . U .
H28 H 0.236369 0.103211 0.475342 0.040 Uiso 1 1 calc R . .
C26 C 0.1461(3) 0.06277(17) 0.5836(4) 0.0392(15) Uani 1 1 d . U .
H26 H 0.134332 0.038241 0.601561 0.047 Uiso 1 1 calc R . .
C6 C 0.3755(3) 0.39130(19) 0.3884(4) 0.0411(15) Uani 1 1 d . U .
C27 C 0.1931(2) 0.06350(18) 0.5385(3) 0.0357(14) Uani 1 1 d . U .
C17 C 0.3045(2) 0.23890(16) 0.7309(3) 0.0330(14) Uani 1 1 d . U .
H17 H 0.271725 0.252302 0.732538 0.040 Uiso 1 1 calc R . .
C25 C 0.1365(3) 0.13359(18) 0.5742(4) 0.055(2) Uani 1 1 d . U .
H25 H 0.118502 0.157085 0.586347 0.066 Uiso 1 1 calc R . .
C30 C 0.1971(2) -0.00611(19) 0.5025(4) 0.0466(18) Uani 1 1 d . U .
H30 H 0.159642 -0.006688 0.503109 0.056 Uiso 1 1 calc R . .
C3 C 0.2838(2) 0.3856(2) 0.4677(3) 0.0376(15) Uani 1 1 d . U .
H3 H 0.251263 0.383546 0.492411 0.045 Uiso 1 1 calc R . .
C34 C 0.2787(3) 0.02764(18) 0.5258(5) 0.056(2) Uani 1 1 d . U .
H34 H 0.296636 0.050817 0.540038 0.067 Uiso 1 1 calc R . .
C10 C 0.3822(2) 0.40344(17) 0.1014(4) 0.0365(15) Uani 1 1 d . U .
C12 C 0.3249(3) 0.22548(16) 0.6651(3) 0.0334(13) Uani 1 1 d D U .
C33 C 0.3073(2) -0.0040(2) 0.5097(6) 0.061(2) Uani 1 1 d . U .
Cu2 Cu 0.28095(3) 0.22603(2) 0.44450(4) 0.02615(16) Uani 1 1 d . U .
Cu4 Cu 0.500000 0.43906(2) 0.25445(6) 0.0292(2) Uani 1 2 d S TU P
Cu1 Cu 0.20215(3) 0.26097(2) 0.51845(4) 0.02705(16) Uani 1 1 d . U .
Cu3 Cu 0.500000 0.36013(3) 0.24609(6) 0.0321(2) Uani 1 2 d S TU P
N1 N 0.3629(2) -0.00484(19) 0.5123(6) 0.099(3) Uani 1 1 d . U .
H1A H 0.375456 0.010577 0.475840 0.118 Uiso 1 1 d GR . .
H1B H 0.382072 0.007822 0.549359 0.118 Uiso 1 1 d GR . .
N2 N 0.500000 0.0798(3) 0.6324(7) 0.090(3) Uani 1 2 d S TU P
H2A H 0.513574 0.050745 0.655666 0.108 Uiso 0.5 1 d GR . .
H2B H 0.465481 0.064513 0.610798 0.108 Uiso 0.5 1 d GR . .
O4 O 0.44368(17) 0.43538(11) 0.1754(2) 0.0366(10) Uani 1 1 d . U .
O11 O 0.17378(15) 0.20701(11) 0.5265(2) 0.0385(10) Uani 1 1 d . U .
O6 O 0.30902(18) 0.28101(12) 0.4313(3) 0.0441(12) Uani 1 1 d . U .
O1 O 0.44260(19) 0.42916(12) 0.3245(3) 0.0473(12) Uani 1 1 d . U .
O9 O 0.24897(18) 0.25070(14) 0.5986(2) 0.0417(11) Uani 1 1 d . U .
O7 O 0.16876(18) 0.26718(13) 0.4200(2) 0.0444(11) Uani 1 1 d . U .
O3 O 0.4465(2) 0.37042(14) 0.1680(3) 0.0670(16) Uani 1 1 d . U .
O12 O 0.24210(18) 0.17753(13) 0.4657(3) 0.0458(11) Uani 1 1 d . U .
O2 O 0.4466(2) 0.36183(13) 0.3164(3) 0.0645(15) Uani 1 1 d . U .
O8 O 0.2335(2) 0.23663(15) 0.3606(2) 0.0469(12) Uani 1 1 d . U .
O10 O 0.31605(19) 0.22279(13) 0.5367(2) 0.0435(11) Uani 1 1 d . U .
O5 O 0.24222(18) 0.30981(12) 0.4955(3) 0.0483(12) Uani 1 1 d . U .
O1W O 0.1417(2) 0.2948(2) 0.5725(4) 0.094(2) Uani 1 1 d . U .
O2W O 0.3423(2) 0.1906(2) 0.3912(3) 0.0841(19) Uani 1 1 d . U .
O4W O 0.500000 0.50174(18) 0.2624(5) 0.066(2) Uani 1 2 d S TU P
O3W O 0.500000 0.29513(15) 0.2301(3) 0.0321(2) Uani 1 2 d S TU P

loop_
_atom_site_aniso_label
_atom_site_aniso_U_11
_atom_site_aniso_U_22
_atom_site_aniso_U_33
_atom_site_aniso_U_23
_atom_site_aniso_U_13
_atom_site_aniso_U_12
C23 0.030(3) 0.030(3) 0.024(3) 0.004(2) 0.004(2) 0.002(2)
C1 0.048(3) 0.025(3) 0.020(3) 0.002(2) 0.008(3) -0.005(3)
C22 0.033(3) 0.020(3) 0.028(3) -0.003(2) 0.005(2) -0.002(2)
C14 0.021(3) 0.034(3) 0.037(3) -0.008(3) 0.003(2) -0.008(2)
C11 0.039(3) 0.019(3) 0.038(3) 0.001(2) 0.003(3) -0.004(2)
C13 0.037(3) 0.036(3) 0.027(3) -0.006(3) 0.005(3) -0.010(3)
C19 0.027(3) 0.043(4) 0.053(4) -0.011(3) 0.005(3) 0.000(3)
C9 0.027(3) 0.025(3) 0.057(4) -0.008(3) 0.001(3) 0.009(2)
C21 0.063(5) 0.026(4) 0.048(6) -0.023(4) 0.000 0.000
C31 0.036(3) 0.028(3) 0.061(4) 0.011(3) 0.000(3) 0.009(3)
C8 0.041(4) 0.035(4) 0.052(4) -0.009(3) 0.005(3) -0.012(3)
C2 0.065(4) 0.020(3) 0.034(3) 0.002(3) 0.004(3) -0.006(3)
C18 0.021(3) 0.046(4) 0.043(4) -0.007(3) 0.005(2) 0.003(3)
C20 0.068(5) 0.056(5) 0.146(8) -0.060(5) 0.000 0.000
C16 0.032(3) 0.025(3) 0.031(3) -0.005(2) 0.000(3) -0.002(2)
C4 0.028(3) 0.034(3) 0.057(4) 0.006(3) 0.008(3) 0.013(2)
C15 0.033(3) 0.035(3) 0.037(3) -0.001(3) -0.004(3) -0.007(3)
C32 0.047(4) 0.024(3) 0.101(6) -0.010(4) 0.006(4) -0.002(3)
C29 0.043(3) 0.027(3) 0.044(3) -0.014(3) -0.002(3) -0.010(2)
C7 0.033(3) 0.039(3) 0.049(4) -0.001(3) -0.005(3) -0.010(3)
C24 0.039(3) 0.038(3) 0.036(4) 0.002(3) -0.002(3) 0.001(3)
C5 0.045(4) 0.028(3) 0.045(4) 0.005(3) 0.010(3) 0.005(3)
C28 0.030(3) 0.036(3) 0.033(3) 0.006(3) 0.004(3) -0.005(2)
C26 0.042(4) 0.018(3) 0.058(4) 0.008(3) -0.001(3) -0.002(2)
C6 0.041(4) 0.029(3) 0.054(4) -0.001(3) 0.003(3) -0.001(3)
C27 0.030(3) 0.035(3) 0.042(4) -0.002(3) -0.002(3) -0.009(2)
C17 0.039(4) 0.018(3) 0.042(3) 0.000(2) 0.001(3) -0.002(2)
C25 0.080(5) 0.018(3) 0.067(5) 0.010(3) 0.029(4) -0.001(3)
C30 0.038(3) 0.033(3) 0.069(5) -0.003(3) 0.012(3) -0.017(3)
C3 0.027(3) 0.039(3) 0.046(4) -0.007(3) 0.004(3) -0.001(3)
C34 0.042(3) 0.022(3) 0.104(6) -0.014(4) -0.001(4) -0.012(3)
C10 0.024(3) 0.028(3) 0.058(4) -0.007(3) -0.004(3) -0.010(2)
C12 0.048(4) 0.021(3) 0.030(3) -0.006(2) -0.001(3) -0.012(3)
C33 0.034(3) 0.038(4) 0.111(7) -0.013(4) 0.019(4) -0.012(3)
Cu2 0.0325(3) 0.0199(3) 0.0261(3) 0.0018(3) 0.0068(3) 0.0021(3)
Cu4 0.0284(5) 0.0120(4) 0.0471(6) -0.0034(4) 0.000 0.000
Cu1 0.0327(4) 0.0221(3) 0.0264(3) 0.0020(3) 0.0080(3) 0.0031(3)
Cu3 0.0333(5) 0.0130(4) 0.0499(7) -0.0037(4) 0.000 0.000
N1 0.048(3) 0.041(4) 0.206(9) -0.017(5) -0.046(6) -0.003(3)
N2 0.068(5) 0.056(5) 0.146(8) -0.060(5) 0.000 0.000
O4 0.038(2) 0.021(2) 0.051(3) 0.0018(18) -0.009(2) -0.0088(17)
O11 0.041(2) 0.028(2) 0.046(3) 0.014(2) 0.011(2) 0.0099(18)
O6 0.059(3) 0.020(2) 0.053(3) -0.0053(19) 0.026(2) -0.0090(19)
O1 0.054(3) 0.023(2) 0.065(3) -0.001(2) 0.022(2) 0.011(2)
O9 0.039(2) 0.043(2) 0.043(3) -0.009(2) -0.005(2) 0.018(2)
O7 0.039(3) 0.052(3) 0.042(3) 0.009(2) -0.001(2) 0.015(2)
O3 0.081(4) 0.036(3) 0.084(4) -0.009(3) -0.042(3) 0.015(3)
O12 0.047(3) 0.034(2) 0.057(3) -0.001(2) 0.010(2) -0.004(2)
O2 0.081(4) 0.019(2) 0.093(4) 0.002(2) 0.030(3) -0.011(2)
O8 0.064(3) 0.055(3) 0.022(2) -0.002(2) -0.004(2) 0.013(2)
O10 0.056(3) 0.052(3) 0.023(2) 0.0005(19) 0.0025(19) 0.014(2)
O5 0.047(3) 0.025(2) 0.073(4) -0.002(2) 0.022(2) -0.010(2)
O1W 0.046(3) 0.138(6) 0.098(5) -0.057(4) 0.024(3) 0.013(4)
O2W 0.038(3) 0.114(5) 0.100(5) -0.051(4) 0.019(3) 0.006(3)
O4W 0.076(5) 0.014(3) 0.109(6) -0.012(3) 0.000 0.000
O3W 0.0333(5) 0.0130(4) 0.0499(7) -0.0037(4) 0.000 0.000

loop_
_atom_type_symbol
_atom_type_description
_atom_type_scat_dispersion_real
_atom_type_scat_dispersion_imag
_atom_type_scat_source
C C 0.0033 0.0016 'International Tables Vol C Tables 4.2.6.8 and 6.1.1.4'
H H 0.0000 0.0000 'International Tables Vol C Tables 4.2.6.8 and 6.1.1.4'
Cu Cu 0.3201 1.2651 'International Tables Vol C Tables 4.2.6.8 and 6.1.1.4'
N N 0.0061 0.0033 'International Tables Vol C Tables 4.2.6.8 and 6.1.1.4'
O O 0.0106 0.0060 'International Tables Vol C Tables 4.2.6.8 and 6.1.1.4'

loop_
_geom_angle_atom_site_label_1
_geom_angle_atom_site_label_2
_geom_angle_atom_site_label_3
_geom_angle
_geom_angle_site_symmetry_1
_geom_angle_site_symmetry_3
O11 C23 C24 118.4(5) . .
O11 C23 O12 125.5(5) . .
O12 C23 C24 115.8(5) . .
O6 C1 C2 116.3(5) . .
O6 C1 O5 127.9(5) . .
O5 C1 C2 115.7(5) . .
O7 C22 C16 119.3(5) . 6_554
O7 C22 O8 122.6(5) . .
O8 C22 C16 118.0(5) . 6_554
C13 C14 C18 119.3(5) . .
C13 C14 C15 119.1(5) . .
C15 C14 C18 121.3(5) . .
O9 C11 C12 119.9(6) . .
O9 C11 O10 126.8(6) . .
O10 C11 C12 113.4(5) . .
C14 C13 C12 121.9(5) . .
C20 C19 C18 119.6(7) . .
O4 C9 C10 118.3(5) . .
O4 C9 O3 127.0(6) . .
O3 C9 C10 114.6(5) . .
C18 C21 C18 126.0(8) 3_655 .
C32 C31 C4 119.6(6) . 7_545
C30 C31 C4 122.3(6) . 7_545
C30 C31 C32 118.1(6) . .
O1 C8 C6 123.0(6) . .
O1 C8 O2 121.6(6) . .
O2 C8 C6 115.5(5) . .
C7 C2 C1 119.4(5) . .
C3 C2 C1 121.4(6) . .
C3 C2 C7 118.9(6) . .
C19 C18 C14 119.7(5) . .
C21 C18 C14 124.4(6) . .
C21 C18 C19 115.2(5) . .
C19 C20 C19 123.8(10) 3_655 .
C19 C20 N2 118.0(5) 3_655 .
C19 C20 N2 118.0(5) . .
C15 C16 C22 123.5(5) . 6
C15 C16 C17 117.7(5) . .
C17 C16 C22 118.5(5) . 6
C5 C4 C31 124.1(6) . 7
C5 C4 C3 116.6(6) . .
C3 C4 C31 119.2(5) . 7
C16 C15 C14 122.3(6) . .
C31 C32 C33 118.5(6) . .
C27 C29 C34 121.1(5) . .
C30 C29 C27 122.1(6) . .
C30 C29 C34 116.8(6) . .
C6 C7 C2 116.5(6) . .
C28 C24 C23 120.9(5) . .
C28 C24 C25 121.8(6) . .
C25 C24 C23 117.3(5) . .
C6 C5 C4 121.5(6) . .
C24 C28 C27 119.5(6) . .
C10 C26 C27 122.9(5) 6 .
C7 C6 C8 118.9(6) . .
C7 C6 C5 123.5(6) . .
C5 C6 C8 117.5(6) . .
C29 C27 C28 121.7(6) . .
C29 C27 C26 121.5(6) . .
C26 C27 C28 116.8(5) . .
C12 C17 C16 119.6(5) . .
C24 C25 C10 120.8(6) . 6
C29 C30 C31 124.0(6) . .
C2 C3 C4 122.4(6) . .
C33 C34 C29 123.3(6) . .
C26 C10 C9 122.7(5) 6_554 .
C26 C10 C25 117.8(6) 6_554 6_554
C25 C10 C9 119.2(5) 6_554 .
C13 C12 C11 122.4(5) . .
C17 C12 C11 118.4(5) . .
C17 C12 C13 119.2(6) . .
C34 C33 C32 119.2(6) . .
C34 C33 N1 123.5(7) . .
N1 C33 C32 117.2(6) . .
O6 Cu2 Cu1 85.14(12) . .
O6 Cu2 O2W 101.7(2) . .
O12 Cu2 Cu1 84.01(13) . .
O12 Cu2 O6 169.10(18) . .
O12 Cu2 O8 90.5(2) . .
O12 Cu2 O2W 89.2(2) . .
O8 Cu2 Cu1 83.20(14) . .
O8 Cu2 O6 87.1(2) . .
O8 Cu2 O2W 99.4(2) . .
O10 Cu2 Cu1 84.64(13) . .
O10 Cu2 O6 90.0(2) . .
O10 Cu2 O12 90.1(2) . .
O10 Cu2 O8 167.69(19) . .
O10 Cu2 O2W 92.9(2) . .
O2W Cu2 Cu1 172.76(19) . .
O4 Cu4 Cu3 84.11(11) 3_655 .
O4 Cu4 Cu3 84.11(11) . .
O4 Cu4 O4 87.6(3) 3_655 .
O4 Cu4 O4W 96.4(2) 3_655 .
O4 Cu4 O4W 96.4(2) . .
O1 Cu4 Cu3 82.49(12) . .
O1 Cu4 Cu3 82.50(12) 3_655 .
O1 Cu4 O4 166.17(17) . 3_655
O1 Cu4 O4 166.18(17) 3_655 .
O1 Cu4 O4 87.67(18) 3_655 3_655
O1 Cu4 O4 87.67(18) . .
O1 Cu4 O1 94.0(3) . 3_655
O1 Cu4 O4W 97.1(2) 3_655 .
O1 Cu4 O4W 97.1(2) . .
O4W Cu4 Cu3 179.3(3) . .
O11 Cu1 Cu2 84.23(12) . .
O11 Cu1 O7 90.86(19) . .
O11 Cu1 O5 167.23(18) . .
O11 Cu1 O1W 101.6(2) . .
O9 Cu1 Cu2 82.40(13) . .
O9 Cu1 O11 89.74(19) . .
O9 Cu1 O7 165.80(19) . .
O9 Cu1 O5 90.3(2) . .
O9 Cu1 O1W 99.5(2) . .
O7 Cu1 Cu2 83.55(13) . .
O7 Cu1 O1W 94.3(2) . .
O5 Cu1 Cu2 83.12(13) . .
O5 Cu1 O7 86.0(2) . .
O5 Cu1 O1W 91.0(2) . .
O1W Cu1 Cu2 173.9(2) . .
O3 Cu3 Cu4 82.50(14) 3_655 .
O3 Cu3 Cu4 82.50(14) . .
O3 Cu3 O3 83.9(4) . 3_655
O3 Cu3 O3W 94.25(18) 3_655 .
O3 Cu3 O3W 94.25(18) . .
O2 Cu3 Cu4 85.92(13) . .
O2 Cu3 Cu4 85.91(13) 3_655 .
O2 Cu3 O3 167.9(2) 3_655 .
O2 Cu3 O3 91.2(2) . .
O2 Cu3 O3 91.2(2) 3_655 3_655
O2 Cu3 O3 167.9(2) . 3_655
O2 Cu3 O2 91.4(4) 3_655 .
O2 Cu3 O3W 97.13(17) . .
O2 Cu3 O3W 97.13(17) 3_655 .
O3W Cu3 Cu4 175.62(16) . .
C9 O4 Cu4 121.5(4) . .
C23 O11 Cu1 122.5(4) . .
C1 O6 Cu2 120.2(4) . .
C8 O1 Cu4 126.0(4) . .
C11 O9 Cu1 125.2(4) . .
C22 O7 Cu1 124.4(4) . .
C9 O3 Cu3 124.2(4) . .
C23 O12 Cu2 123.3(4) . .
C8 O2 Cu3 123.5(4) . .
C22 O8 Cu2 125.8(4) . .
C11 O10 Cu2 120.8(4) . .
C1 O5 Cu1 123.5(4) . .

loop_
_geom_bond_atom_site_label_1
_geom_bond_atom_site_label_2
_geom_bond_distance
_geom_bond_site_symmetry_2
C23 C24 1.525(8) .
C23 O11 1.263(7) .
C23 O12 1.277(7) .
C1 C2 1.506(8) .
C1 O6 1.247(7) .
C1 O5 1.259(7) .
C22 C16 1.432(8) 6_554
C22 O7 1.244(7) .
C22 O8 1.258(7) .
C14 C13 1.297(8) .
C14 C18 1.456(8) .
C14 C15 1.382(8) .
C11 C12 1.557(9) .
C11 O9 1.208(7) .
C11 O10 1.277(7) .
C13 C12 1.390(9) .
C19 C18 1.419(8) .
C19 C20 1.372(8) .
C9 C10 1.487(9) .
C9 O4 1.192(7) .
C9 O3 1.234(7) .
C21 C18 1.404(7) 3_655
C21 C18 1.404(7) .
C31 C4 1.486(9) 7_545
C31 C32 1.389(9) .
C31 C30 1.384(9) .
C8 C6 1.499(9) .
C8 O1 1.225(7) .
C8 O2 1.355(8) .
C2 C7 1.436(9) .
C2 C3 1.387(9) .
C20 N2 1.463(14) .
C16 C15 1.369(8) .
C16 C17 1.387(8) .
C4 C5 1.371(8) .
C4 C3 1.397(9) .
C32 C33 1.468(10) .
C29 C27 1.403(8) .
C29 C30 1.359(8) .
C29 C34 1.409(8) .
C7 C6 1.355(9) .
C24 C28 1.371(8) .
C24 C25 1.379(9) .
C5 C6 1.359(9) .
C28 C27 1.431(8) .
C26 C27 1.432(9) .
C26 C10 1.368(8) 6
C17 C12 1.385(8) .
C25 C10 1.411(8) 6
C34 C33 1.306(9) .
C33 N1 1.382(8) .
Cu2 Cu1 2.6525(9) .
Cu2 O6 1.977(4) .
Cu2 O12 1.923(4) .
Cu2 O8 1.974(4) .
Cu2 O10 1.909(4) .
Cu2 O2W 2.162(5) .
Cu4 Cu3 2.6374(12) .
Cu4 O4 2.021(4) .
Cu4 O4 2.021(4) 3_655
Cu4 O1 1.950(4) 3_655
Cu4 O1 1.950(4) .
Cu4 O4W 2.096(6) .
Cu1 O11 1.938(4) .
Cu1 O9 1.909(4) .
Cu1 O7 2.001(4) .
Cu1 O5 1.955(4) .
Cu1 O1W 2.125(5) .
Cu3 O3 1.986(5) .
Cu3 O3 1.986(5) 3_655
Cu3 O2 1.853(5) 3_655
Cu3 O2 1.853(5) .
Cu3 O3W 2.188(5) .

loop_
_smtbx_masks_void_nr
_smtbx_masks_void_average_x
_smtbx_masks_void_average_y
_smtbx_masks_void_average_z
_smtbx_masks_void_volume
_smtbx_masks_void_count_electrons
1 -0.683 -0.965 -0.863 10469.7 1696.9

loop_
_twin_individual_id
_twin_individual_mass_fraction_refined
1 0.733(16)
2 0.267(16)
